data_4318961
loop_
_publ_author_name
'Joshua D. Lawrence'
'Thomas B. Rauchfuss'
'Scott R. Wilson'

_publ_contact_author
; 
Scott R. Wilson 
University of Illinois 
School of Chemical Sciences, Box 59-1 
505 South Mathews Avenue 
Urbana, Illinois  61801 
USA 
;
_publ_contact_author_email srwilson@uiuc.edu
_publ_contact_author_fax '1  217 244 8068'
_publ_contact_author_phone '1  217 244 1708'
_publ_section_title
;
 New Class of Diiron Dithiolates Related to the Fe-Only Hydrogenase Active
 Site: Synthesis and Characterization of [Fe2(SR)2(CNMe)7]2+
;
_journal_name_full 'Inorganic Chemistry'
_journal_page_first 6193
_journal_page_last 6195
_journal_paper_doi 10.1021/ic025919t
_journal_volume 41
_journal_year 2002
_chemical_formula_sum 'C9 H14 F6 Fe N4 P S'
_chemical_formula_weight 411.12
_chemical_name_systematic
; 
 ? 
;
_space_group_IT_number 62
_symmetry_cell_setting orthorhombic
_symmetry_space_group_name_Hall '-P 2ac 2n'
_symmetry_space_group_name_H-M 'P n m a'
_atom_sites_solution_hydrogens geom
_atom_sites_solution_primary direct
_atom_sites_solution_secondary difmap
_audit_creation_method SHELXL-97
_cell_angle_alpha 90.00
_cell_angle_beta 90.00
_cell_angle_gamma 90.00
_cell_formula_units_Z 8
_cell_length_a 16.243(4)
_cell_length_b 20.985(5)
_cell_length_c 9.747(2)
_cell_measurement_temperature 193(2)
_cell_volume 3322.4(13)
_computing_structure_refinement 'SHELXL-97 (Sheldrick, 1997)'
_computing_structure_solution 'SHELXS-97 (Sheldrick, 1990)'
_diffrn_ambient_temperature 193(2)
_diffrn_measured_fraction_theta_full 1.000
_diffrn_measured_fraction_theta_max 1.000
_diffrn_radiation_monochromator graphite
_diffrn_radiation_source 'fine-focus sealed tube'
_diffrn_radiation_type MoK\a
_diffrn_radiation_wavelength 0.71073
_diffrn_reflns_av_R_equivalents 0.0737
_diffrn_reflns_av_sigmaI/netI 0.0401
_diffrn_reflns_limit_h_max 19
_diffrn_reflns_limit_h_min -19
_diffrn_reflns_limit_k_max 25
_diffrn_reflns_limit_k_min -25
_diffrn_reflns_limit_l_max 11
_diffrn_reflns_limit_l_min -11
_diffrn_reflns_number 32660
_diffrn_reflns_theta_full 25.37
_diffrn_reflns_theta_max 25.37
_diffrn_reflns_theta_min 1.94
_exptl_absorpt_coefficient_mu 1.187
_exptl_crystal_density_diffrn 1.644
_exptl_crystal_density_method 'not measured'
_exptl_crystal_F_000 1656
_refine_diff_density_max 0.457
_refine_diff_density_min -0.300
_refine_diff_density_rms 0.070
_refine_ls_extinction_method none
_refine_ls_goodness_of_fit_ref 1.031
_refine_ls_hydrogen_treatment mixed
_refine_ls_matrix_type full
_refine_ls_number_parameters 214
_refine_ls_number_reflns 3131
_refine_ls_number_restraints 0
_refine_ls_restrained_S_all 1.031
_refine_ls_R_factor_all 0.0773
_refine_ls_R_factor_gt 0.0460
_refine_ls_shift/su_max 0.015
_refine_ls_shift/su_mean 0.001
_refine_ls_structure_factor_coef Fsqd
_refine_ls_weighting_details 'calc w=1/[\s^2^(Fo^2^)+(0.0647P)^2^+0.5853P] where P=(Fo^2^+2Fc^2^)/3'
_refine_ls_weighting_scheme calc
_refine_ls_wR_factor_gt 0.1066
_refine_ls_wR_factor_ref 0.1167
_reflns_number_gt 2204
_reflns_number_total 3131
_reflns_threshold_expression >2sigma(I)
_cod_data_source_file ic025919t-3_s1_3.cif
_cod_data_source_block pnmafac
_cod_database_code 4318961

loop_
_symmetry_equiv_pos_as_xyz
'x, y, z'
'-x+1/2, -y, z+1/2'
'-x, y+1/2, -z'
'x+1/2, -y+1/2, -z+1/2'
'-x, -y, -z'
'x-1/2, y, -z-1/2'
'x, -y-1/2, z'
'-x-1/2, y-1/2, z-1/2'

loop_
_atom_site_label
_atom_site_type_symbol
_atom_site_fract_x
_atom_site_fract_y
_atom_site_fract_z
_atom_site_U_iso_or_equiv
_atom_site_adp_type
_atom_site_occupancy
_atom_site_symmetry_multiplicity
_atom_site_calc_flag
_atom_site_refinement_flags
_atom_site_disorder_assembly
_atom_site_disorder_group
Fe1 Fe 0.98018(3) 0.31196(2) 0.20072(5) 0.03445(18) Uani 1 1 d . . .
C1 C 0.9467(2) 0.37665(17) 0.0851(4) 0.0383(8) Uani 1 1 d . . .
N1 N 0.92717(17) 0.41752(14) 0.0133(3) 0.0418(7) Uani 1 1 d . . .
C2 C 0.9049(2) 0.46984(18) -0.0747(4) 0.0540(10) Uani 1 1 d . . .
H2A H 0.8919 0.5073 -0.0187 0.081 Uiso 1 1 calc R . .
H2B H 0.8566 0.4581 -0.1294 0.081 Uiso 1 1 calc R . .
H2C H 0.9509 0.4798 -0.1360 0.081 Uiso 1 1 calc R . .
C3 C 1.0839(2) 0.34990(17) 0.2212(4) 0.0400(9) Uani 1 1 d . . .
N2 N 1.14733(19) 0.37225(14) 0.2391(3) 0.0479(8) Uani 1 1 d . . .
C4 C 1.2269(2) 0.3985(2) 0.2717(5) 0.0752(15) Uani 1 1 d . . .
H4A H 1.2217 0.4280 0.3491 0.113 Uiso 1 1 calc R . .
H4B H 1.2485 0.4214 0.1918 0.113 Uiso 1 1 calc R . .
H4C H 1.2647 0.3639 0.2962 0.113 Uiso 1 1 calc R . .
C5 C 0.9400(2) 0.35707(17) 0.3526(4) 0.0402(9) Uani 1 1 d . . .
N3 N 0.91888(18) 0.38612(16) 0.4460(3) 0.0541(9) Uani 1 1 d . . .
C6 C 0.8982(3) 0.4206(2) 0.5695(4) 0.0778(15) Uani 1 1 d . . .
H6A H 0.8633 0.3939 0.6280 0.117 Uiso 1 1 calc R . .
H6B H 0.8686 0.4597 0.5453 0.117 Uiso 1 1 calc R . .
H6C H 0.9488 0.4316 0.6189 0.117 Uiso 1 1 calc R . .
C7 C 1.0234(3) 0.2500 0.3506(6) 0.0437(13) Uani 1 2 d S . .
N4 N 1.0545(3) 0.2500 0.4585(5) 0.0458(11) Uani 1 2 d S . .
C8 C 1.0846(4) 0.2500 0.5942(6) 0.0595(16) Uani 1 2 d S . .
H8A H 1.0459 0.2728 0.6537 0.089 Uiso 0.50 1 calc PR . .
H8B H 1.1383 0.2713 0.5969 0.089 Uiso 0.50 1 calc PR . .
H8C H 1.0905 0.2060 0.6263 0.089 Uiso 0.50 1 calc PR . .
S1 S 1.02290(8) 0.2500 0.02621(13) 0.0421(3) Uani 1 2 d S . .
S2 S 0.86619(7) 0.2500 0.17443(13) 0.0385(3) Uani 1 2 d S . .
C9 C 0.9346(3) 0.2500 -0.0896(6) 0.0524(14) Uani 1 2 d S . .
H9A H 0.9371 0.2881 -0.1492 0.063 Uiso 0.50 1 calc PR . .
H9B H 0.9371 0.2119 -0.1492 0.063 Uiso 0.50 1 calc PR . .
C10 C 0.8526(3) 0.2500 -0.0109(5) 0.0534(15) Uani 1 2 d S . .
H10A H 0.8204 0.2119 -0.0376 0.064 Uiso 0.50 1 calc PR . .
H10B H 0.8204 0.2881 -0.0376 0.064 Uiso 0.50 1 calc PR . .
P1 P 0.84862(6) 0.57357(6) 0.29106(13) 0.0608(4) Uani 1 1 d . . .
F6 F 0.90509(19) 0.61784(13) 0.2019(3) 0.0952(9) Uani 1 1 d . . .
F5 F 0.79682(19) 0.55191(17) 0.1633(3) 0.1224(12) Uani 1 1 d . . .
F4 F 0.89800(15) 0.59349(13) 0.4238(3) 0.0850(8) Uani 1 1 d . . .
F3 F 0.90995(16) 0.51578(12) 0.2652(3) 0.0879(9) Uani 1 1 d . . .
F2 F 0.79378(17) 0.52768(13) 0.3872(4) 0.1106(11) Uani 1 1 d . . .
F1 F 0.78621(16) 0.63052(14) 0.3170(3) 0.1003(10) Uani 1 1 d . . .
C11 C 0.8112(4) 0.2500 -0.4214(6) 0.0702(19) Uani 1 2 d S . .
C12 C 0.7265(4) 0.2500 -0.4564(8) 0.110(3) Uani 1 2 d S . .
H12A H 0.7059 0.2061 -0.4573 0.165 Uiso 0.50 1 calc PR . .
H12B H 0.7193 0.2690 -0.5475 0.165 Uiso 0.50 1 calc PR . .
H12C H 0.6957 0.2749 -0.3886 0.165 Uiso 0.50 1 calc PR . .
N5 N 0.8772(4) 0.2500 -0.3952(6) 0.114(3) Uani 1 2 d S . .

loop_
_atom_site_aniso_label
_atom_site_aniso_U_11
_atom_site_aniso_U_22
_atom_site_aniso_U_33
_atom_site_aniso_U_23
_atom_site_aniso_U_13
_atom_site_aniso_U_12
Fe1 0.0274(3) 0.0385(3) 0.0375(3) 0.0005(2) 0.0013(2) 0.0011(2)
C1 0.0278(17) 0.041(2) 0.046(2) -0.0060(19) 0.0003(17) -0.0034(16)
N1 0.0380(17) 0.0439(19) 0.0436(18) -0.0001(16) -0.0018(14) 0.0020(15)
C2 0.055(2) 0.053(2) 0.054(3) 0.012(2) -0.007(2) 0.008(2)
C3 0.036(2) 0.036(2) 0.048(2) 0.0035(17) 0.0034(17) 0.0043(17)
N2 0.0305(17) 0.0431(19) 0.070(2) 0.0038(17) 0.0022(15) -0.0015(15)
C4 0.033(2) 0.061(3) 0.131(4) -0.001(3) -0.006(2) -0.009(2)
C5 0.0279(18) 0.048(2) 0.045(2) -0.0055(19) -0.0048(17) 0.0016(17)
N3 0.0425(19) 0.065(2) 0.054(2) -0.0151(19) -0.0036(16) 0.0112(17)
C6 0.067(3) 0.104(4) 0.063(3) -0.037(3) 0.005(2) 0.019(3)
C7 0.029(3) 0.055(4) 0.047(3) 0.000 0.001(3) 0.000
N4 0.035(2) 0.052(3) 0.050(3) 0.000 -0.006(2) 0.000
C8 0.069(4) 0.057(4) 0.052(4) 0.000 -0.031(3) 0.000
S1 0.0413(7) 0.0458(8) 0.0391(7) 0.000 0.0097(6) 0.000
S2 0.0268(6) 0.0469(8) 0.0416(8) 0.000 -0.0013(5) 0.000
C9 0.059(4) 0.057(4) 0.041(3) 0.000 -0.007(3) 0.000
C10 0.048(3) 0.063(4) 0.049(3) 0.000 -0.018(3) 0.000
P1 0.0392(6) 0.0547(7) 0.0886(9) -0.0208(7) 0.0005(6) -0.0018(5)
F6 0.103(2) 0.081(2) 0.102(2) 0.0131(17) 0.0241(18) -0.0084(17)
F5 0.094(2) 0.127(3) 0.147(3) -0.064(2) -0.059(2) 0.021(2)
F4 0.0768(17) 0.0922(19) 0.0860(19) -0.0172(16) -0.0096(15) -0.0056(15)
F3 0.0727(18) 0.0722(18) 0.119(2) -0.0179(17) 0.0097(17) 0.0204(14)
F2 0.080(2) 0.089(2) 0.162(3) -0.011(2) 0.039(2) -0.0270(16)
F1 0.0716(17) 0.0811(19) 0.148(3) -0.0410(18) -0.0089(18) 0.0315(15)
C11 0.049(4) 0.112(6) 0.049(4) 0.000 0.000(3) 0.000
C12 0.050(4) 0.163(8) 0.117(6) 0.000 -0.017(4) 0.000
N5 0.052(4) 0.226(8) 0.063(4) 0.000 -0.009(3) 0.000

loop_
_atom_type_symbol
_atom_type_description
_atom_type_scat_dispersion_real
_atom_type_scat_dispersion_imag
_atom_type_scat_source
C C 0.0033 0.0016 'International Tables Vol C Tables 4.2.6.8 and 6.1.1.4'
H H 0.0000 0.0000 'International Tables Vol C Tables 4.2.6.8 and 6.1.1.4'
N N 0.0061 0.0033 'International Tables Vol C Tables 4.2.6.8 and 6.1.1.4'
F F 0.0171 0.0103 'International Tables Vol C Tables 4.2.6.8 and 6.1.1.4'
P P 0.1023 0.0942 'International Tables Vol C Tables 4.2.6.8 and 6.1.1.4'
S S 0.1246 0.1234 'International Tables Vol C Tables 4.2.6.8 and 6.1.1.4'
Fe Fe 0.3463 0.8444 'International Tables Vol C Tables 4.2.6.8 and 6.1.1.4'

loop_
_geom_angle_atom_site_label_1
_geom_angle_atom_site_label_2
_geom_angle_atom_site_label_3
_geom_angle
_geom_angle_site_symmetry_1
_geom_angle_site_symmetry_3
_geom_angle_publ_flag
C1 Fe1 C3 91.01(14) . . ?
C1 Fe1 C5 90.47(16) . . ?
C3 Fe1 C5 90.82(15) . . ?
C1 Fe1 C7 171.40(15) . . ?
C3 Fe1 C7 83.51(16) . . ?
C5 Fe1 C7 83.00(17) . . ?
C1 Fe1 S1 93.12(11) . . ?
C3 Fe1 S1 92.79(11) . . ?
C5 Fe1 S1 174.86(12) . . ?
C7 Fe1 S1 93.77(12) . . ?
C1 Fe1 S2 96.41(11) . . ?
C3 Fe1 S2 170.26(11) . . ?
C5 Fe1 S2 95.40(11) . . ?
C7 Fe1 S2 89.80(12) . . ?
S1 Fe1 S2 80.54(4) . . ?
C1 Fe1 Fe1 137.34(11) . 7_565 ?
C3 Fe1 Fe1 115.13(10) . 7_565 ?
C5 Fe1 Fe1 120.33(11) . 7_565 ?
C7 Fe1 Fe1 51.26(10) . 7_565 ?
S1 Fe1 Fe1 54.71(2) . 7_565 ?
S2 Fe1 Fe1 55.18(2) . 7_565 ?
N1 C1 Fe1 178.8(3) . . ?
C1 N1 C2 178.2(4) . . ?
N2 C3 Fe1 177.3(3) . . ?
C3 N2 C4 175.8(4) . . ?
N3 C5 Fe1 176.8(3) . . ?
C5 N3 C6 175.2(4) . . ?
N4 C7 Fe1 141.26(10) . 7_565 ?
N4 C7 Fe1 141.26(10) . . ?
Fe1 C7 Fe1 77.5(2) 7_565 . ?
C7 N4 C8 174.6(5) . . ?
C9 S1 Fe1 103.01(15) . . ?
C9 S1 Fe1 103.01(15) . 7_565 ?
Fe1 S1 Fe1 70.58(5) . 7_565 ?
C10 S2 Fe1 102.16(15) . . ?
C10 S2 Fe1 102.16(15) . 7_565 ?
Fe1 S2 Fe1 69.65(4) . 7_565 ?
C10 C9 S1 111.8(4) . . ?
C9 C10 S2 113.0(4) . . ?
F6 P1 F5 92.6(2) . . ?
F6 P1 F4 90.01(16) . . ?
F5 P1 F4 177.4(2) . . ?
F6 P1 F1 90.91(17) . . ?
F5 P1 F1 90.13(17) . . ?
F4 P1 F1 89.67(15) . . ?
F6 P1 F3 89.85(16) . . ?
F5 P1 F3 89.37(17) . . ?
F4 P1 F3 90.80(15) . . ?
F1 P1 F3 179.10(16) . . ?
F6 P1 F2 177.56(19) . . ?
F5 P1 F2 89.5(2) . . ?
F4 P1 F2 87.84(17) . . ?
F1 P1 F2 90.23(17) . . ?
F3 P1 F2 89.02(16) . . ?
N5 C11 C12 179.5(8) . . ?

loop_
_geom_bond_atom_site_label_1
_geom_bond_atom_site_label_2
_geom_bond_distance
_geom_bond_site_symmetry_2
_geom_bond_publ_flag
Fe1 C1 1.846(4) . ?
Fe1 C3 1.875(4) . ?
Fe1 C5 1.875(4) . ?
Fe1 C7 2.078(5) . ?
Fe1 S1 2.2507(12) . ?
Fe1 S2 2.2770(11) . ?
Fe1 Fe1 2.6005(12) 7_565 ?
C1 N1 1.152(4) . ?
N1 C2 1.440(4) . ?
C3 N2 1.145(4) . ?
N2 C4 1.441(5) . ?
C5 N3 1.148(4) . ?
N3 C6 1.443(5) . ?
C7 N4 1.167(6) . ?
C7 Fe1 2.078(5) 7_565 ?
N4 C8 1.410(7) . ?
S1 C9 1.826(5) . ?
S1 Fe1 2.2507(12) 7_565 ?
S2 C10 1.820(5) . ?
S2 Fe1 2.2770(11) 7_565 ?
C9 C10 1.537(7) . ?
P1 F6 1.568(3) . ?
P1 F5 1.570(3) . ?
P1 F4 1.579(3) . ?
P1 F1 1.587(3) . ?
P1 F3 1.590(3) . ?
P1 F2 1.612(3) . ?
C11 N5 1.101(7) . ?
C11 C12 1.418(8) . ?
